data_4312442
loop_
_publ_author_name
'Nicholas C. Harden'
'Milissa A. Bolcar'
'Wolfgang Wernsdorfer'
'Khalil A. Abboud'
'William E. Streib'
'George Christou'

_publ_section_title
;
 Heptanuclear and Decanuclear Manganese Complexes with the Anion of
 2-Hydroxymethylpyridine
;
_journal_name_full 'Inorganic Chemistry'
_journal_page_first 7067
_journal_page_last 7076
_journal_paper_doi 10.1021/ic0348906
_journal_volume 42
_journal_year 2003
_chemical_formula_sum 'C57 H65 Cl11 Mn7 N9 O17'
_chemical_formula_weight 1922.71
_chemical_name_systematic
;
?
;
_space_group_IT_number 2
_symmetry_cell_setting triclinic
_symmetry_space_group_name_Hall '-P 1'
_symmetry_space_group_name_H-M 'P -1'
_atom_sites_solution_hydrogens geom
_atom_sites_solution_primary direct
_atom_sites_solution_secondary difmap
_audit_creation_method SHELXL-97
_cell_angle_alpha 90.993(2)
_cell_angle_beta 97.516(2)
_cell_angle_gamma 91.883(2)
_cell_formula_units_Z 2
_cell_length_a 12.6352(6)
_cell_length_b 14.6413(7)
_cell_length_c 20.552(2)
_cell_measurement_reflns_used 149
_cell_measurement_temperature 133(2)
_cell_measurement_theta_max 28.0
_cell_measurement_theta_min 2.0
_cell_volume 3766.4(4)
_computing_cell_refinement 'Bruker SMART & SAINT (Bruker 1998)'
_computing_data_collection 'Bruker SMART (Bruker 1998)'
_computing_data_reduction 'Bruker SHELXTL (Bruker 2000)'
_computing_molecular_graphics 'Bruker SHELXTL'
_computing_publication_material 'Bruker SHELXTL'
_computing_structure_refinement 'Bruker SHELXTL'
_computing_structure_solution 'Bruker SHELXTL'
_diffrn_ambient_temperature 193(2)
_diffrn_measured_fraction_theta_full 0.851
_diffrn_measured_fraction_theta_max 0.851
_diffrn_measurement_device_type 'SMART CCD area detector'
_diffrn_measurement_method '\w scans'
_diffrn_radiation_monochromator graphite
_diffrn_radiation_source 'normal-focus sealed tube'
_diffrn_radiation_type MoK\a
_diffrn_radiation_wavelength 0.71073
_diffrn_reflns_av_R_equivalents 0.0363
_diffrn_reflns_av_sigmaI/netI 0.0409
_diffrn_reflns_limit_h_max 14
_diffrn_reflns_limit_h_min -14
_diffrn_reflns_limit_k_max 16
_diffrn_reflns_limit_k_min -16
_diffrn_reflns_limit_l_max 22
_diffrn_reflns_limit_l_min -23
_diffrn_reflns_number 20263
_diffrn_reflns_theta_full 24.17
_diffrn_reflns_theta_max 24.17
_diffrn_reflns_theta_min 1.00
_diffrn_standards_decay_% none
_diffrn_standards_number 0
_exptl_absorpt_coefficient_mu 1.594
_exptl_absorpt_correction_T_max 0.9164
_exptl_absorpt_correction_T_min 0.7365
_exptl_absorpt_correction_type analytical
_exptl_absorpt_process_details 'based on measured indexed crystal faces, SHELXTL (Bruker 1998)'
_exptl_crystal_colour brown
_exptl_crystal_density_diffrn 1.695
_exptl_crystal_density_meas 0
_exptl_crystal_density_method 'not measured'
_exptl_crystal_description plates
_exptl_crystal_F_000 1936
_exptl_crystal_size_max 0.22
_exptl_crystal_size_mid 0.15
_exptl_crystal_size_min 0.06
_refine_diff_density_max 1.089
_refine_diff_density_min -0.963
_refine_diff_density_rms 0.072
_refine_ls_extinction_method none
_refine_ls_goodness_of_fit_ref 1.136
_refine_ls_hydrogen_treatment mixed
_refine_ls_matrix_type full
_refine_ls_number_parameters 932
_refine_ls_number_reflns 10275
_refine_ls_number_restraints 0
_refine_ls_restrained_S_all 1.136
_refine_ls_R_factor_all 0.0413
_refine_ls_R_factor_gt 0.0319
_refine_ls_shift/su_max 0.001
_refine_ls_shift/su_mean 0.000
_refine_ls_structure_factor_coef Fsqd
_refine_ls_weighting_details 'calc w=1/[\s^2^(Fo^2^)+(0.0538P)^2^] where P=(Fo^2^+2Fc^2^)/3'
_refine_ls_weighting_scheme calc
_refine_ls_wR_factor_gt 0.0906
_refine_ls_wR_factor_ref 0.0978
_reflns_number_gt 8409
_reflns_number_total 10275
_reflns_threshold_expression >2sigma(I)
_cod_data_source_file ic0348906si20030728_011142_2.cif
_cod_data_source_block Mn7_complex2
_cod_depositor_comments
;
The following automatic conversions were performed:

'_symmetry_cell_setting' value 'Triclinic' changed to 'triclinic'
according to the built-in table from CIF Core dictionary named
'cif_core.dic' version 2.4.1 from
2010-06-29.

'_exptl_absorpt_correction_type' value 'Analytical'
changed to 'analytical' according to the built-in table from CIF Core
dictionary named 'cif_core.dic' version 2.4.1 from 2010-06-29.

Automatic conversion script
Id: cif_fix_values 1646 2011-03-28 12:23:43Z adriana 
;
_cod_original_cell_volume 3766.5(3)
_cod_database_code 4312442

loop_
_symmetry_equiv_pos_as_xyz
'x, y, z'
'-x, -y, -z'

loop_
_atom_site_label
_atom_site_type_symbol
_atom_site_fract_x
_atom_site_fract_y
_atom_site_fract_z
_atom_site_U_iso_or_equiv
_atom_site_adp_type
_atom_site_occupancy
_atom_site_symmetry_multiplicity
_atom_site_calc_flag
_atom_site_refinement_flags
_atom_site_disorder_assembly
_atom_site_disorder_group
Mn1 Mn 0.30861(4) 0.71896(3) 0.23945(2) 0.01568(14) Uani 1 1 d . . .
Mn2 Mn 0.44045(4) 0.54701(3) 0.31299(2) 0.01655(14) Uani 1 1 d . . .
Mn3 Mn 0.47708(4) 0.75375(3) 0.36986(2) 0.01622(14) Uani 1 1 d . . .
Mn4 Mn 0.37033(4) 0.93296(3) 0.29507(2) 0.01742(14) Uani 1 1 d . . .
Mn5 Mn 0.23158(4) 0.89205(3) 0.15366(2) 0.01646(14) Uani 1 1 d . . .
Mn6 Mn 0.18790(4) 0.68721(3) 0.08363(2) 0.01626(14) Uani 1 1 d . . .
Mn7 Mn 0.30228(4) 0.52319(3) 0.16540(2) 0.01571(14) Uani 1 1 d . . .
Cl1 Cl 0.60752(7) 0.48402(6) 0.35702(4) 0.0262(2) Uani 1 1 d . . .
Cl2 Cl 0.45356(9) 1.07896(7) 0.27557(5) 0.0386(3) Uani 1 1 d . . .
Cl3 Cl 0.18361(7) 0.63969(6) -0.02884(4) 0.0270(2) Uani 1 1 d . . .
Cl4 Cl 0.56434(7) 0.75830(6) 0.15724(4) 0.0284(2) Uani 1 1 d . . .
Cl5 Cl 0.707(5) 1.200(2) 0.1537(8) 0.072(8) Uani 0.19(3) 1 d P A 2
Cl6 Cl 0.7607(6) 1.2245(3) 0.15681(11) 0.0410(14) Uani 0.81(3) 1 d P A 1
Cl7 Cl 0.68953(13) 1.29890(9) 0.27489(6) 0.0712(4) Uani 1 1 d . A .
Cl8 Cl -0.10129(9) 0.59415(10) 0.29196(6) 0.0595(4) Uani 1 1 d . . .
Cl9 Cl -0.19896(9) 0.50806(8) 0.16834(5) 0.0460(3) Uani 1 1 d . . .
Cl10 Cl -0.09499(9) 0.33134(8) 0.43669(6) 0.0547(3) Uani 1 1 d . . .
Cl11 Cl -0.14616(9) 0.48597(9) 0.51660(6) 0.0532(3) Uani 1 1 d . . .
Cl12 Cl -0.05128(8) 0.10194(7) 0.36632(5) 0.0327(2) Uani 1 1 d . . .
N1 N 0.3251(2) 0.44548(18) 0.34787(13) 0.0187(7) Uani 1 1 d . . .
N2 N 0.6556(2) 0.75715(19) 0.39323(13) 0.0191(7) Uani 1 1 d . . .
N3 N 0.4547(2) 0.78803(18) 0.46464(13) 0.0167(7) Uani 1 1 d . . .
N4 N 0.2855(2) 0.96100(19) 0.38144(13) 0.0203(7) Uani 1 1 d . . .
N5 N 0.0796(2) 0.94129(18) 0.13112(13) 0.0190(7) Uani 1 1 d . . .
N6 N 0.3077(2) 0.99788(19) 0.09593(13) 0.0208(7) Uani 1 1 d . . .
N7 N 0.0137(2) 0.71119(18) 0.08105(13) 0.0185(7) Uani 1 1 d . . .
N8 N 0.2227(2) 0.40030(19) 0.17659(13) 0.0192(7) Uani 1 1 d . . .
N9 N 0.3867(2) 0.46182(19) 0.08666(13) 0.0199(7) Uani 1 1 d . . .
O1 O 0.27672(17) 0.57968(14) 0.26327(10) 0.0160(5) Uani 1 1 d . . .
O2 O 0.47284(19) 0.69031(15) 0.28547(11) 0.0169(5) Uani 1 1 d . . .
H2 H 0.517(3) 0.703(3) 0.2579(19) 0.034(12) Uiso 1 1 d . . .
O3 O 0.31387(18) 0.79556(15) 0.32956(10) 0.0171(5) Uani 1 1 d . . .
O4 O 0.3639(2) 0.85238(16) 0.20270(12) 0.0175(6) Uani 1 1 d . . .
H4 H 0.411(3) 0.846(3) 0.1853(19) 0.028(13) Uiso 1 1 d . . .
O5 O 0.16613(17) 0.75738(15) 0.18063(10) 0.0170(5) Uani 1 1 d . . .
O6 O 0.3373(2) 0.64954(16) 0.14595(11) 0.0167(6) Uani 1 1 d . . .
H6 H 0.398(3) 0.666(3) 0.1408(19) 0.035(13) Uiso 1 1 d . . .
O7 O 0.43289(18) 0.63948(15) 0.39719(10) 0.0193(6) Uani 1 1 d . . .
O8 O 0.51335(18) 0.87291(15) 0.34421(11) 0.0190(5) Uani 1 1 d . . .
O9 O 0.22028(18) 0.95510(15) 0.23165(11) 0.0210(6) Uani 1 1 d . . .
O10 O 0.23688(18) 0.82874(15) 0.07341(10) 0.0186(5) Uani 1 1 d . . .
O11 O 0.16773(17) 0.55092(15) 0.12299(11) 0.0190(5) Uani 1 1 d . . .
O12 O 0.43209(17) 0.49187(15) 0.21399(11) 0.0187(5) Uani 1 1 d . . .
O13 O 0.6072(3) 0.9931(2) 0.16713(14) 0.0635(11) Uani 1 1 d . . .
H13" H 0.5479 1.0035 0.1805 0.095 Uiso 1 1 d R . .
H13' H 0.6197 0.9457 0.1706 0.095 Uiso 1 1 d R . .
O14 O -0.0128(2) 0.01004(17) 0.36318(14) 0.0403(7) Uani 1 1 d . . .
O15 O -0.0170(2) 0.15403(19) 0.31332(13) 0.0469(8) Uani 1 1 d . . .
O16 O -0.1659(2) 0.0980(2) 0.36034(15) 0.0481(8) Uani 1 1 d . . .
O17 O -0.0086(2) 0.14456(18) 0.42779(13) 0.0405(7) Uani 1 1 d . . .
C1 C 0.2209(3) 0.4581(2) 0.33147(16) 0.0179(8) Uani 1 1 d . . .
C2 C 0.1438(3) 0.3949(2) 0.34588(17) 0.0243(9) Uani 1 1 d . . .
H2A H 0.0701 0.4048 0.3329 0.029 Uiso 1 1 calc R . .
C3 C 0.1754(3) 0.3170(2) 0.37938(18) 0.0287(9) Uani 1 1 d . . .
H3A H 0.1238 0.2731 0.3901 0.034 Uiso 1 1 calc R . .
C4 C 0.2826(3) 0.3044(2) 0.39680(18) 0.0291(10) Uani 1 1 d . . .
H4A H 0.3060 0.2517 0.4201 0.035 Uiso 1 1 calc R . .
C5 C 0.3556(3) 0.3686(2) 0.38026(17) 0.0247(9) Uani 1 1 d . . .
H5A H 0.4296 0.3590 0.3918 0.030 Uiso 1 1 calc R . .
C6 C 0.1932(3) 0.5458(2) 0.29598(16) 0.0188(8) Uani 1 1 d . . .
H6B H 0.1286 0.5343 0.2637 0.023 Uiso 1 1 calc R . .
H6A H 0.1764 0.5925 0.3281 0.023 Uiso 1 1 calc R . .
C7 C 0.6979(3) 0.8319(2) 0.36724(16) 0.0206(8) Uani 1 1 d . . .
C8 C 0.8075(3) 0.8516(3) 0.37530(18) 0.0276(9) Uani 1 1 d . . .
H8A H 0.8357 0.9036 0.3556 0.033 Uiso 1 1 calc R . .
C9 C 0.8740(3) 0.7946(3) 0.4122(2) 0.0355(11) Uani 1 1 d . . .
H9A H 0.9488 0.8076 0.4193 0.043 Uiso 1 1 calc R . .
C10 C 0.8317(3) 0.7181(3) 0.43899(19) 0.0321(10) Uani 1 1 d . . .
H10A H 0.8770 0.6779 0.4644 0.038 Uiso 1 1 calc R . .
C11 C 0.7221(3) 0.7005(3) 0.42839(17) 0.0267(9) Uani 1 1 d . . .
H11A H 0.6932 0.6473 0.4463 0.032 Uiso 1 1 calc R . .
C12 C 0.6188(3) 0.8915(2) 0.32924(17) 0.0225(8) Uani 1 1 d . . .
H12B H 0.6392 0.9565 0.3398 0.027 Uiso 1 1 calc R . .
H12A H 0.6204 0.8811 0.2817 0.027 Uiso 1 1 calc R . .
C13 C 0.4178(3) 0.7182(2) 0.49777(16) 0.0183(8) Uani 1 1 d . . .
C14 C 0.3863(3) 0.7309(2) 0.55900(16) 0.0223(8) Uani 1 1 d . . .
H14A H 0.3595 0.6807 0.5815 0.027 Uiso 1 1 calc R . .
C15 C 0.3942(3) 0.8179(2) 0.58721(17) 0.0239(9) Uani 1 1 d . . .
H15A H 0.3718 0.8283 0.6290 0.029 Uiso 1 1 calc R . .
C16 C 0.4349(3) 0.8889(2) 0.55400(17) 0.0248(9) Uani 1 1 d . . .
H16A H 0.4429 0.9487 0.5731 0.030 Uiso 1 1 calc R . .
C17 C 0.4639(3) 0.8724(2) 0.49291(17) 0.0227(9) Uani 1 1 d . . .
H34A H 0.4911 0.9217 0.4699 0.027 Uiso 1 1 calc R . .
C18 C 0.4155(3) 0.6269(2) 0.46235(17) 0.0265(9) Uani 1 1 d . . .
H18B H 0.4715 0.5883 0.4847 0.032 Uiso 1 1 calc R . .
H18A H 0.3454 0.5951 0.4634 0.032 Uiso 1 1 calc R . .
C19 C 0.2314(3) 0.8916(2) 0.40519(16) 0.0172(8) Uani 1 1 d . . .
C20 C 0.1782(3) 0.9028(2) 0.45891(17) 0.0226(9) Uani 1 1 d . . .
H20A H 0.1422 0.8522 0.4758 0.027 Uiso 1 1 calc R . .
C21 C 0.1779(3) 0.9884(3) 0.48797(18) 0.0308(10) Uani 1 1 d . . .
H42A H 0.1406 0.9977 0.5246 0.037 Uiso 1 1 calc R . .
C22 C 0.2320(3) 1.0600(3) 0.46341(18) 0.0289(9) Uani 1 1 d . . .
H22A H 0.2327 1.1195 0.4828 0.035 Uiso 1 1 calc R . .
C23 C 0.2853(3) 1.0441(2) 0.41006(17) 0.0229(9) Uani 1 1 d . . .
H23A H 0.3231 1.0935 0.3931 0.027 Uiso 1 1 calc R . .
C24 C 0.2313(3) 0.8006(2) 0.36877(17) 0.0192(8) Uani 1 1 d . . .
H45A H 0.2384 0.7510 0.4010 0.023 Uiso 1 1 calc R . .
H45B H 0.1619 0.7906 0.3406 0.023 Uiso 1 1 calc R . .
C25 C 0.0423(3) 0.9814(2) 0.18268(17) 0.0216(8) Uani 1 1 d . . .
C26 C -0.0613(3) 1.0117(2) 0.17784(19) 0.0304(10) Uani 1 1 d . . .
H26A H -0.0867 1.0395 0.2147 0.036 Uiso 1 1 calc R . .
C27 C -0.1268(3) 1.0011(3) 0.1190(2) 0.0330(10) Uani 1 1 d . . .
H27A H -0.1983 1.0205 0.1149 0.040 Uiso 1 1 calc R . .
C28 C -0.0873(3) 0.9619(2) 0.06606(19) 0.0276(9) Uani 1 1 d . . .
H28A H -0.1308 0.9556 0.0248 0.033 Uiso 1 1 calc R . .
C29 C 0.0149(3) 0.9323(2) 0.07343(17) 0.0230(9) Uani 1 1 d . . .
H29A H 0.0413 0.9045 0.0369 0.028 Uiso 1 1 calc R . .
C30 C 0.1207(3) 0.9877(2) 0.24425(17) 0.0231(9) Uani 1 1 d . . .
H30B H 0.1297 1.0520 0.2602 0.028 Uiso 1 1 calc R . .
H30A H 0.0933 0.9509 0.2788 0.028 Uiso 1 1 calc R . .
C31 C 0.3274(3) 0.9632(2) 0.03822(17) 0.0192(8) Uani 1 1 d . . .
C32 C 0.3717(3) 1.0168(3) -0.00748(18) 0.0232(9) Uani 1 1 d . . .
H32A H 0.3849 0.9912 -0.0483 0.028 Uiso 1 1 calc R . .
C33 C 0.3959(3) 1.1077(3) 0.00791(19) 0.0294(10) Uani 1 1 d . . .
H33A H 0.4250 1.1458 -0.0227 0.035 Uiso 1 1 calc R . .
C34 C 0.3778(3) 1.1430(3) 0.06787(19) 0.0312(10) Uani 1 1 d . . .
H34A H 0.3956 1.2053 0.0794 0.037 Uiso 1 1 calc R . .
C35 C 0.3333(3) 1.0866(2) 0.11092(19) 0.0272(9) Uani 1 1 d . . .
H35A H 0.3204 1.1109 0.1522 0.033 Uiso 1 1 calc R . .
C36 C 0.3010(3) 0.8632(2) 0.02737(17) 0.0261(9) Uani 1 1 d . . .
H36B H 0.2629 0.8527 -0.0175 0.031 Uiso 1 1 calc R . .
H36A H 0.3681 0.8295 0.0308 0.031 Uiso 1 1 calc R . .
C37 C -0.0212(3) 0.7352(2) 0.13766(16) 0.0182(8) Uani 1 1 d . . .
C38 C -0.1266(3) 0.7547(2) 0.14051(17) 0.0225(9) Uani 1 1 d . . .
H38A H -0.1497 0.7708 0.1812 0.027 Uiso 1 1 calc R . .
C39 C -0.1981(3) 0.7507(3) 0.08381(19) 0.0291(10) Uani 1 1 d . . .
H39A H -0.2710 0.7638 0.0849 0.035 Uiso 1 1 calc R . .
C40 C -0.1621(3) 0.7273(2) 0.02503(19) 0.0284(9) Uani 1 1 d . . .
H40A H -0.2096 0.7253 -0.0149 0.034 Uiso 1 1 calc R . .
C41 C -0.0566(3) 0.7070(2) 0.02544(18) 0.0233(9) Uani 1 1 d . . .
H74A H -0.0322 0.6895 -0.0146 0.028 Uiso 1 1 calc R . .
C42 C 0.0631(3) 0.7407(2) 0.19726(16) 0.0209(8) Uani 1 1 d . . .
H42B H 0.0461 0.7902 0.2272 0.025 Uiso 1 1 calc R . .
H42A H 0.0616 0.6825 0.2210 0.025 Uiso 1 1 calc R . .
C43 C 0.1181(3) 0.3994(2) 0.15178(16) 0.0208(8) Uani 1 1 d . . .
C44 C 0.0508(3) 0.3244(2) 0.15957(17) 0.0267(9) Uani 1 1 d . . .
H44A H -0.0227 0.3248 0.1423 0.032 Uiso 1 1 calc R . .
C45 C 0.0916(3) 0.2499(3) 0.19247(18) 0.0303(10) Uani 1 1 d . . .
H45A H 0.0462 0.1987 0.1989 0.036 Uiso 1 1 calc R . .
C46 C 0.1999(3) 0.2498(2) 0.21628(17) 0.0286(9) Uani 1 1 d . . .
H46A H 0.2297 0.1981 0.2382 0.034 Uiso 1 1 calc R . .
C47 C 0.2632(3) 0.3258(2) 0.20758(16) 0.0230(9) Uani 1 1 d . . .
H47A H 0.3371 0.3260 0.2237 0.028 Uiso 1 1 calc R . .
C48 C 0.0828(3) 0.4843(2) 0.11676(18) 0.0252(9) Uani 1 1 d . . .
H85A H 0.0599 0.4696 0.0697 0.030 Uiso 1 1 calc R . .
H85B H 0.0212 0.5089 0.1356 0.030 Uiso 1 1 calc R . .
C49 C 0.4845(3) 0.4374(2) 0.11187(17) 0.0207(8) Uani 1 1 d . . .
C50 C 0.5496(3) 0.3898(2) 0.07509(18) 0.0251(9) Uani 1 1 d . . .
H50A H 0.6187 0.3728 0.0940 0.030 Uiso 1 1 calc R . .
C51 C 0.5123(3) 0.3674(2) 0.01049(18) 0.0253(9) Uani 1 1 d . . .
H51A H 0.5550 0.3338 -0.0155 0.030 Uiso 1 1 calc R . .
C52 C 0.4129(3) 0.3939(2) -0.01589(17) 0.0229(9) Uani 1 1 d . . .
H93A H 0.3868 0.3804 -0.0606 0.027 Uiso 1 1 calc R . .
C53 C 0.3513(3) 0.4406(2) 0.02357(16) 0.0204(8) Uani 1 1 d . . .
H53A H 0.2821 0.4582 0.0055 0.025 Uiso 1 1 calc R . .
C54 C 0.5202(3) 0.4713(3) 0.18085(17) 0.0292(10) Uani 1 1 d . . .
H54B H 0.5626 0.4241 0.2051 0.035 Uiso 1 1 calc R . .
H54A H 0.5668 0.5269 0.1799 0.035 Uiso 1 1 calc R . .
C55 C 0.7215(5) 1.1972(4) 0.2337(2) 0.0710(17) Uani 1 1 d . . .
H55D H 0.7803 1.1668 0.2607 0.085 Uiso 0.81(3) 1 calc PR A 1
H55C H 0.6585 1.1544 0.2274 0.085 Uiso 0.81(3) 1 calc PR A 1
H55B H 0.7966 1.1833 0.2496 0.085 Uiso 0.19(3) 1 d PR A 2
H55A H 0.6758 1.1462 0.2466 0.085 Uiso 0.19(3) 1 d PR A 2
C56 C -0.2216(3) 0.5673(3) 0.2401(2) 0.0446(12) Uani 1 1 d . . .
H56B H -0.2691 0.5294 0.2642 0.054 Uiso 1 1 calc R . .
H56A H -0.2582 0.6245 0.2280 0.054 Uiso 1 1 calc R . .
C57 C -0.1319(3) 0.4450(3) 0.43725(19) 0.0379(11) Uani 1 1 d . . .
H57B H -0.2004 0.4506 0.4084 0.045 Uiso 1 1 calc R . .
H57A H -0.0772 0.4833 0.4192 0.045 Uiso 1 1 calc R . .

loop_
_atom_site_aniso_label
_atom_site_aniso_U_11
_atom_site_aniso_U_22
_atom_site_aniso_U_33
_atom_site_aniso_U_23
_atom_site_aniso_U_13
_atom_site_aniso_U_12
Mn1 0.0178(3) 0.0156(3) 0.0134(3) -0.0002(2) 0.0010(2) 0.0008(2)
Mn2 0.0171(3) 0.0174(3) 0.0149(3) -0.0002(2) 0.0013(2) 0.0008(2)
Mn3 0.0183(3) 0.0173(3) 0.0128(3) 0.0001(2) 0.0015(2) -0.0023(2)
Mn4 0.0204(3) 0.0173(3) 0.0143(3) 0.0002(2) 0.0019(2) -0.0010(2)
Mn5 0.0183(3) 0.0180(3) 0.0133(3) 0.0008(2) 0.0023(2) 0.0022(2)
Mn6 0.0159(3) 0.0187(3) 0.0142(3) -0.0008(2) 0.0017(2) 0.0017(2)
Mn7 0.0143(3) 0.0167(3) 0.0161(3) -0.0012(2) 0.0015(2) 0.0016(2)
Cl1 0.0205(5) 0.0277(5) 0.0294(5) 0.0054(4) -0.0015(4) 0.0040(4)
Cl2 0.0522(7) 0.0282(6) 0.0305(6) 0.0083(4) -0.0099(5) -0.0167(5)
Cl3 0.0269(5) 0.0369(6) 0.0173(5) -0.0056(4) 0.0029(4) 0.0063(4)
Cl4 0.0261(5) 0.0331(6) 0.0282(5) -0.0052(4) 0.0135(4) -0.0030(4)
Cl5 0.10(2) 0.065(8) 0.062(6) 0.016(5) 0.033(8) 0.019(12)
Cl6 0.055(3) 0.0421(16) 0.0290(10) 0.0031(8) 0.0139(10) 0.0097(14)
Cl7 0.1126(12) 0.0578(8) 0.0502(8) 0.0115(6) 0.0295(8) 0.0257(8)
Cl8 0.0395(7) 0.0950(10) 0.0425(7) 0.0004(7) 0.0072(6) -0.0249(7)
Cl9 0.0372(7) 0.0553(7) 0.0476(7) -0.0081(6) 0.0162(5) -0.0054(5)
Cl10 0.0419(7) 0.0452(7) 0.0773(9) -0.0132(6) 0.0098(6) 0.0038(6)
Cl11 0.0457(7) 0.0651(8) 0.0496(7) -0.0149(6) 0.0130(6) -0.0042(6)
Cl12 0.0341(6) 0.0330(6) 0.0324(6) -0.0021(5) 0.0118(5) -0.0041(5)
N1 0.0254(19) 0.0160(16) 0.0146(16) 0.0003(13) 0.0023(13) 0.0007(13)
N2 0.0191(17) 0.0202(17) 0.0172(16) -0.0017(13) 0.0005(13) -0.0008(14)
N3 0.0176(16) 0.0193(17) 0.0125(15) 0.0013(13) -0.0010(12) -0.0005(13)
N4 0.0227(17) 0.0203(17) 0.0176(16) -0.0012(13) 0.0019(13) 0.0024(14)
N5 0.0231(17) 0.0156(16) 0.0183(17) 0.0021(13) 0.0024(14) -0.0002(13)
N6 0.0198(17) 0.0235(18) 0.0192(17) 0.0057(14) 0.0020(13) 0.0005(13)
N7 0.0182(17) 0.0162(16) 0.0214(17) -0.0015(13) 0.0034(14) 0.0013(13)
N8 0.0221(18) 0.0198(17) 0.0157(16) -0.0026(13) 0.0021(13) 0.0031(13)
N9 0.0207(18) 0.0214(17) 0.0180(17) -0.0020(13) 0.0041(14) -0.0004(13)
O1 0.0163(13) 0.0160(13) 0.0161(13) 0.0018(10) 0.0041(10) 0.0001(10)
O2 0.0173(14) 0.0206(14) 0.0133(13) -0.0007(10) 0.0039(11) -0.0007(11)
O3 0.0197(14) 0.0187(13) 0.0131(12) -0.0009(10) 0.0031(10) 0.0016(10)
O4 0.0167(15) 0.0211(14) 0.0155(14) -0.0006(11) 0.0055(12) 0.0018(11)
O5 0.0165(13) 0.0186(13) 0.0162(13) 0.0022(10) 0.0035(10) 0.0011(10)
O6 0.0146(14) 0.0194(14) 0.0160(13) -0.0009(10) 0.0025(11) -0.0006(11)
O7 0.0279(15) 0.0168(13) 0.0135(13) -0.0001(10) 0.0044(11) -0.0021(11)
O8 0.0187(14) 0.0194(13) 0.0189(13) 0.0029(10) 0.0030(11) -0.0037(11)
O9 0.0191(14) 0.0257(14) 0.0179(13) -0.0033(11) 0.0006(11) 0.0065(11)
O10 0.0241(14) 0.0191(13) 0.0126(12) 0.0010(10) 0.0034(11) -0.0012(11)
O11 0.0147(13) 0.0173(13) 0.0244(14) 0.0009(11) 0.0002(11) -0.0014(10)
O12 0.0138(13) 0.0253(14) 0.0172(13) -0.0018(10) 0.0021(10) 0.0042(11)
O13 0.089(3) 0.066(2) 0.052(2) 0.0363(17) 0.0572(19) 0.038(2)
O14 0.0440(18) 0.0246(16) 0.0560(19) -0.0039(14) 0.0218(15) -0.0009(13)
O15 0.065(2) 0.0416(18) 0.0364(18) 0.0031(14) 0.0181(16) -0.0116(16)
O16 0.0260(17) 0.059(2) 0.059(2) 0.0082(16) 0.0052(15) 0.0036(15)
O17 0.051(2) 0.0407(18) 0.0296(16) -0.0109(13) 0.0084(14) -0.0034(14)
C1 0.022(2) 0.020(2) 0.0130(19) -0.0059(15) 0.0072(16) 0.0003(16)
C2 0.025(2) 0.026(2) 0.023(2) -0.0044(17) 0.0096(17) -0.0035(17)
C3 0.039(3) 0.023(2) 0.026(2) -0.0025(18) 0.0140(19) -0.0105(19)
C4 0.042(3) 0.021(2) 0.025(2) 0.0058(17) 0.0058(19) 0.0002(19)
C5 0.031(2) 0.024(2) 0.019(2) 0.0005(17) 0.0017(17) 0.0012(18)
C6 0.019(2) 0.021(2) 0.0173(19) 0.0000(15) 0.0064(16) 0.0012(16)
C7 0.023(2) 0.024(2) 0.0153(19) -0.0080(16) 0.0067(16) -0.0030(17)
C8 0.025(2) 0.029(2) 0.030(2) -0.0085(18) 0.0094(18) -0.0044(18)
C9 0.017(2) 0.047(3) 0.042(3) -0.013(2) 0.0037(19) -0.002(2)
C10 0.021(2) 0.035(2) 0.038(3) -0.005(2) -0.0058(19) 0.0066(19)
C11 0.031(2) 0.026(2) 0.023(2) -0.0023(17) 0.0020(18) 0.0038(18)
C12 0.022(2) 0.023(2) 0.022(2) 0.0002(16) 0.0044(16) -0.0050(16)
C13 0.018(2) 0.020(2) 0.0166(19) 0.0018(16) 0.0000(15) -0.0007(16)
C14 0.028(2) 0.025(2) 0.015(2) 0.0060(16) 0.0054(16) -0.0002(17)
C15 0.029(2) 0.029(2) 0.0130(19) -0.0036(17) 0.0030(16) 0.0017(18)
C16 0.034(2) 0.020(2) 0.020(2) -0.0044(17) 0.0033(17) -0.0005(17)
C17 0.026(2) 0.017(2) 0.023(2) 0.0016(16) 0.0001(17) -0.0057(16)
C18 0.038(2) 0.026(2) 0.017(2) 0.0026(16) 0.0084(17) -0.0012(18)
C19 0.0153(19) 0.022(2) 0.0141(19) 0.0003(15) 0.0005(15) 0.0010(16)
C20 0.023(2) 0.023(2) 0.021(2) -0.0002(16) 0.0030(17) -0.0006(16)
C21 0.036(3) 0.034(2) 0.024(2) -0.0068(18) 0.0119(19) 0.002(2)
C22 0.037(2) 0.023(2) 0.027(2) -0.0055(18) 0.0074(19) 0.0032(19)
C23 0.026(2) 0.020(2) 0.022(2) 0.0004(16) 0.0012(17) 0.0001(17)
C24 0.018(2) 0.020(2) 0.020(2) 0.0015(16) 0.0040(16) -0.0022(16)
C25 0.025(2) 0.0127(19) 0.027(2) -0.0001(16) 0.0019(17) 0.0013(16)
C26 0.029(2) 0.026(2) 0.036(2) -0.0085(18) 0.0020(19) 0.0045(18)
C27 0.025(2) 0.027(2) 0.044(3) -0.001(2) -0.005(2) 0.0088(18)
C28 0.027(2) 0.026(2) 0.028(2) 0.0064(18) -0.0076(18) 0.0008(18)
C29 0.026(2) 0.019(2) 0.023(2) 0.0038(16) -0.0006(17) -0.0020(17)
C30 0.023(2) 0.023(2) 0.025(2) -0.0045(17) 0.0071(17) 0.0054(17)
C31 0.0129(19) 0.025(2) 0.019(2) 0.0049(16) -0.0006(15) 0.0051(16)
C32 0.014(2) 0.033(2) 0.023(2) 0.0085(17) 0.0037(16) 0.0026(17)
C33 0.017(2) 0.034(2) 0.037(3) 0.020(2) 0.0018(18) 0.0002(18)
C34 0.031(2) 0.023(2) 0.039(3) 0.0085(19) 0.0026(19) -0.0021(18)
C35 0.029(2) 0.024(2) 0.028(2) 0.0018(18) 0.0011(18) 0.0020(18)
C36 0.030(2) 0.031(2) 0.021(2) 0.0010(17) 0.0141(18) 0.0007(18)
C37 0.020(2) 0.0125(19) 0.022(2) 0.0019(15) 0.0031(16) -0.0014(15)
C38 0.022(2) 0.023(2) 0.024(2) 0.0021(16) 0.0079(17) 0.0014(16)
C39 0.012(2) 0.031(2) 0.044(3) 0.0042(19) 0.0039(19) 0.0011(17)
C40 0.021(2) 0.027(2) 0.035(2) 0.0009(18) -0.0037(18) -0.0014(17)
C41 0.021(2) 0.023(2) 0.025(2) -0.0012(17) -0.0021(17) -0.0014(17)
C42 0.021(2) 0.024(2) 0.019(2) 0.0011(16) 0.0077(16) 0.0039(16)
C43 0.022(2) 0.024(2) 0.0156(19) -0.0039(16) 0.0027(16) 0.0005(17)
C44 0.029(2) 0.027(2) 0.023(2) -0.0006(17) 0.0009(17) -0.0066(18)
C45 0.038(3) 0.024(2) 0.028(2) -0.0018(18) 0.0053(19) -0.0081(19)
C46 0.045(3) 0.019(2) 0.021(2) -0.0001(17) 0.0041(19) 0.0013(19)
C47 0.029(2) 0.025(2) 0.0148(19) -0.0005(16) 0.0016(17) 0.0063(18)
C48 0.020(2) 0.024(2) 0.030(2) 0.0026(17) -0.0033(17) -0.0044(17)
C49 0.021(2) 0.020(2) 0.021(2) 0.0019(16) 0.0042(17) 0.0012(16)
C50 0.020(2) 0.027(2) 0.031(2) 0.0021(18) 0.0094(18) 0.0052(17)
C51 0.031(2) 0.021(2) 0.027(2) -0.0038(17) 0.0151(18) -0.0003(17)
C52 0.029(2) 0.021(2) 0.019(2) -0.0043(16) 0.0069(17) -0.0056(17)
C53 0.022(2) 0.019(2) 0.020(2) 0.0005(16) -0.0010(16) -0.0024(16)
C54 0.019(2) 0.049(3) 0.020(2) -0.0041(18) 0.0005(17) 0.0092(19)
C55 0.099(5) 0.065(4) 0.058(4) 0.020(3) 0.031(3) 0.037(3)
C56 0.030(3) 0.064(3) 0.041(3) -0.006(2) 0.012(2) -0.007(2)
C57 0.032(3) 0.046(3) 0.035(3) -0.001(2) 0.0006(19) 0.012(2)

loop_
_atom_type_symbol
_atom_type_description
_atom_type_scat_dispersion_real
_atom_type_scat_dispersion_imag
_atom_type_scat_source
C C 0.0033 0.0016 'International Tables Vol C Tables 4.2.6.8 and 6.1.1.4'
H H 0.0000 0.0000 'International Tables Vol C Tables 4.2.6.8 and 6.1.1.4'
N N 0.0061 0.0033 'International Tables Vol C Tables 4.2.6.8 and 6.1.1.4'
O O 0.0106 0.0060 'International Tables Vol C Tables 4.2.6.8 and 6.1.1.4'
Cl Cl 0.1484 0.1585 'International Tables Vol C Tables 4.2.6.8 and 6.1.1.4'
Mn Mn 0.3368 0.7283 'International Tables Vol C Tables 4.2.6.8 and 6.1.1.4'

loop_
_geom_angle_atom_site_label_1
_geom_angle_atom_site_label_2
_geom_angle_atom_site_label_3
_geom_angle
_geom_angle_site_symmetry_1
_geom_angle_site_symmetry_3
_geom_angle_publ_flag
O5 Mn1 O3 105.39(9) . . ?
O5 Mn1 O1 104.23(9) . . ?
O3 Mn1 O1 105.67(8) . . ?
O5 Mn1 O2 168.97(9) . . ?
O3 Mn1 O2 79.98(8) . . ?
O1 Mn1 O2 83.13(9) . . ?
O5 Mn1 O4 79.86(9) . . ?
O3 Mn1 O4 82.81(9) . . ?
O1 Mn1 O4 168.87(9) . . ?
O2 Mn1 O4 91.45(9) . . ?
O5 Mn1 O6 82.35(9) . . ?
O3 Mn1 O6 168.37(9) . . ?
O1 Mn1 O6 80.23(8) . . ?
O2 Mn1 O6 90.97(9) . . ?
O4 Mn1 O6 90.19(9) . . ?
O5 Mn1 Mn7 91.78(6) . . ?
O3 Mn1 Mn7 148.59(6) . . ?
O1 Mn1 Mn7 43.67(6) . . ?
O2 Mn1 Mn7 87.99(6) . . ?
O4 Mn1 Mn7 126.73(7) . . ?
O6 Mn1 Mn7 36.60(6) . . ?
O5 Mn1 Mn5 43.41(6) . . ?
O3 Mn1 Mn5 92.11(6) . . ?
O1 Mn1 Mn5 147.06(6) . . ?
O2 Mn1 Mn5 127.93(6) . . ?
O4 Mn1 Mn5 36.54(7) . . ?
O6 Mn1 Mn5 87.70(6) . . ?
Mn7 Mn1 Mn5 117.78(2) . . ?
O5 Mn1 Mn3 148.41(6) . . ?
O3 Mn1 Mn3 43.62(6) . . ?
O1 Mn1 Mn3 92.82(6) . . ?
O2 Mn1 Mn3 36.43(6) . . ?
O4 Mn1 Mn3 88.47(6) . . ?
O6 Mn1 Mn3 127.28(7) . . ?
Mn7 Mn1 Mn3 118.31(2) . . ?
Mn5 Mn1 Mn3 118.48(2) . . ?
O12 Mn2 O7 162.72(9) . . ?
O12 Mn2 O2 94.78(9) . . ?
O7 Mn2 O2 70.05(8) . . ?
O12 Mn2 N1 96.74(9) . . ?
O7 Mn2 N1 92.41(9) . . ?
O2 Mn2 N1 147.32(10) . . ?
O12 Mn2 O1 74.59(8) . . ?
O7 Mn2 O1 94.23(8) . . ?
O2 Mn2 O1 80.64(8) . . ?
N1 Mn2 O1 73.19(9) . . ?
O12 Mn2 Cl1 97.87(6) . . ?
O7 Mn2 Cl1 94.80(7) . . ?
O2 Mn2 Cl1 107.99(7) . . ?
N1 Mn2 Cl1 100.57(8) . . ?
O1 Mn2 Cl1 169.24(6) . . ?
O12 Mn2 Mn3 131.10(6) . . ?
O7 Mn2 Mn3 34.01(6) . . ?
O2 Mn2 Mn3 36.36(6) . . ?
N1 Mn2 Mn3 123.63(7) . . ?
O1 Mn2 Mn3 90.66(6) . . ?
Cl1 Mn2 Mn3 100.10(3) . . ?
O7 Mn3 O8 176.02(10) . . ?
O7 Mn3 O2 83.27(10) . . ?
O8 Mn3 O2 98.90(10) . . ?
O7 Mn3 N3 80.71(10) . . ?
O8 Mn3 N3 96.82(10) . . ?
O2 Mn3 N3 163.25(11) . . ?
O7 Mn3 O3 95.23(9) . . ?
O8 Mn3 O3 81.72(9) . . ?
O2 Mn3 O3 84.08(9) . . ?
N3 Mn3 O3 92.53(9) . . ?
O7 Mn3 N2 104.75(10) . . ?
O8 Mn3 N2 78.44(10) . . ?
O2 Mn3 N2 95.35(10) . . ?
N3 Mn3 N2 93.42(10) . . ?
O3 Mn3 N2 159.82(9) . . ?
O7 Mn3 Mn1 87.17(7) . . ?
O8 Mn3 Mn1 92.18(7) . . ?
O2 Mn3 Mn1 42.65(7) . . ?
N3 Mn3 Mn1 131.12(8) . . ?
O3 Mn3 Mn1 41.50(6) . . ?
N2 Mn3 Mn1 135.42(7) . . ?
O7 Mn3 Mn2 41.11(7) . . ?
O8 Mn3 Mn2 141.36(7) . . ?
O2 Mn3 Mn2 42.57(7) . . ?
N3 Mn3 Mn2 121.79(8) . . ?
O3 Mn3 Mn2 94.18(6) . . ?
N2 Mn3 Mn2 99.00(7) . . ?
Mn1 Mn3 Mn2 62.433(15) . . ?
O8 Mn4 O9 163.63(9) . . ?
O8 Mn4 O4 96.06(9) . . ?
O9 Mn4 O4 69.81(9) . . ?
O8 Mn4 N4 99.73(9) . . ?
O9 Mn4 N4 88.30(9) . . ?
O4 Mn4 N4 144.45(10) . . ?
O8 Mn4 O3 75.10(8) . . ?
O9 Mn4 O3 93.88(9) . . ?
O4 Mn4 O3 80.45(8) . . ?
N4 Mn4 O3 73.25(9) . . ?
O8 Mn4 Cl2 96.22(7) . . ?
O9 Mn4 Cl2 95.71(7) . . ?
O4 Mn4 Cl2 106.12(7) . . ?
N4 Mn4 Cl2 103.57(8) . . ?
O3 Mn4 Cl2 169.82(6) . . ?
O8 Mn4 Mn5 132.18(6) . . ?
O9 Mn4 Mn5 33.77(6) . . ?
O4 Mn4 Mn5 36.22(7) . . ?
N4 Mn4 Mn5 118.98(8) . . ?
O3 Mn4 Mn5 89.51(6) . . ?
Cl2 Mn4 Mn5 100.38(3) . . ?
O9 Mn5 O10 177.59(10) . . ?
O9 Mn5 O4 82.78(10) . . ?
O10 Mn5 O4 99.52(10) . . ?
O9 Mn5 N5 80.44(10) . . ?
O10 Mn5 N5 97.20(10) . . ?
O4 Mn5 N5 161.94(11) . . ?
O9 Mn5 O5 97.91(9) . . ?
O10 Mn5 O5 81.68(9) . . ?
O4 Mn5 O5 84.14(9) . . ?
N5 Mn5 O5 91.60(10) . . ?
O9 Mn5 N6 102.20(10) . . ?
O10 Mn5 N6 78.33(10) . . ?
O4 Mn5 N6 96.07(10) . . ?
N5 Mn5 N6 93.94(10) . . ?
O5 Mn5 N6 159.77(10) . . ?
O9 Mn5 Mn1 88.30(7) . . ?
O10 Mn5 Mn1 92.91(7) . . ?
O4 Mn5 Mn1 42.99(7) . . ?
N5 Mn5 Mn1 129.47(8) . . ?
O5 Mn5 Mn1 41.26(6) . . ?
N6 Mn5 Mn1 136.57(7) . . ?
O9 Mn5 Mn4 40.94(7) . . ?
O10 Mn5 Mn4 141.41(7) . . ?
O4 Mn5 Mn4 42.08(7) . . ?
N5 Mn5 Mn4 121.36(8) . . ?
O5 Mn5 Mn4 94.88(6) . . ?
N6 Mn5 Mn4 98.78(7) . . ?
Mn1 Mn5 Mn4 62.619(16) . . ?
O10 Mn6 O11 162.54(9) . . ?
O10 Mn6 O6 95.48(9) . . ?
O11 Mn6 O6 69.96(9) . . ?
O10 Mn6 N7 96.34(9) . . ?
O11 Mn6 N7 91.17(9) . . ?
O6 Mn6 N7 145.51(10) . . ?
O10 Mn6 O5 74.71(8) . . ?
O11 Mn6 O5 92.61(8) . . ?
O6 Mn6 O5 79.24(8) . . ?
N7 Mn6 O5 72.88(9) . . ?
O10 Mn6 Cl3 97.83(6) . . ?
O11 Mn6 Cl3 96.78(6) . . ?
O6 Mn6 Cl3 112.73(7) . . ?
N7 Mn6 Cl3 97.56(8) . . ?
O5 Mn6 Cl3 166.78(6) . . ?
O10 Mn6 Mn7 131.74(6) . . ?
O11 Mn6 Mn7 33.92(6) . . ?
O6 Mn6 Mn7 36.36(6) . . ?
N7 Mn6 Mn7 122.02(7) . . ?
O5 Mn6 Mn7 88.82(6) . . ?
Cl3 Mn6 Mn7 104.15(3) . . ?
O11 Mn7 O12 175.23(10) . . ?
O11 Mn7 O6 83.11(10) . . ?
O12 Mn7 O6 99.76(10) . . ?
O11 Mn7 N8 81.06(11) . . ?
O12 Mn7 N8 95.88(11) . . ?
O6 Mn7 N8 164.00(11) . . ?
O11 Mn7 O1 95.64(9) . . ?
O12 Mn7 O1 80.90(9) . . ?
O6 Mn7 O1 84.73(9) . . ?
N8 Mn7 O1 94.48(9) . . ?
O11 Mn7 N9 104.84(10) . . ?
O12 Mn7 N9 78.78(10) . . ?
O6 Mn7 N9 95.24(10) . . ?
N8 Mn7 N9 91.07(10) . . ?
O1 Mn7 N9 159.37(9) . . ?
O11 Mn7 Mn1 87.70(7) . . ?
O12 Mn7 Mn1 91.81(7) . . ?
O6 Mn7 Mn1 43.16(7) . . ?
N8 Mn7 Mn1 133.36(8) . . ?
O1 Mn7 Mn1 41.62(6) . . ?
N9 Mn7 Mn1 135.49(7) . . ?
O11 Mn7 Mn6 40.80(7) . . ?
O12 Mn7 Mn6 142.40(7) . . ?
O6 Mn7 Mn6 42.71(7) . . ?
N8 Mn7 Mn6 121.72(8) . . ?
O1 Mn7 Mn6 94.89(6) . . ?
N9 Mn7 Mn6 99.04(7) . . ?
Mn1 Mn7 Mn6 63.280(16) . . ?
O17 Cl12 O16 109.64(18) . . ?
O17 Cl12 O15 109.46(17) . . ?
O16 Cl12 O15 109.66(19) . . ?
O17 Cl12 O14 109.46(18) . . ?
O16 Cl12 O14 109.34(18) . . ?
O15 Cl12 O14 109.27(17) . . ?
C1 N1 C5 118.5(3) . . ?
C1 N1 Mn2 117.8(2) . . ?
C5 N1 Mn2 123.4(2) . . ?
C11 N2 C7 118.6(3) . . ?
C11 N2 Mn3 131.4(2) . . ?
C7 N2 Mn3 110.0(2) . . ?
C13 N3 C17 118.9(3) . . ?
C13 N3 Mn3 113.8(2) . . ?
C17 N3 Mn3 127.0(2) . . ?
C19 N4 C23 118.8(3) . . ?
C19 N4 Mn4 118.1(2) . . ?
C23 N4 Mn4 123.0(2) . . ?
C25 N5 C29 119.0(3) . . ?
C25 N5 Mn5 113.5(2) . . ?
C29 N5 Mn5 127.4(2) . . ?
C31 N6 C35 119.2(3) . . ?
C31 N6 Mn5 111.0(2) . . ?
C35 N6 Mn5 129.8(2) . . ?
C37 N7 C41 118.8(3) . . ?
C37 N7 Mn6 117.5(2) . . ?
C41 N7 Mn6 123.6(2) . . ?
C43 N8 C47 119.4(3) . . ?
C43 N8 Mn7 113.5(2) . . ?
C47 N8 Mn7 127.0(2) . . ?
C49 N9 C53 119.0(3) . . ?
C49 N9 Mn7 110.2(2) . . ?
C53 N9 Mn7 130.5(2) . . ?
C6 O1 Mn1 127.19(19) . . ?
C6 O1 Mn7 121.14(19) . . ?
Mn1 O1 Mn7 94.71(8) . . ?
C6 O1 Mn2 113.60(18) . . ?
Mn1 O1 Mn2 98.76(9) . . ?
Mn7 O1 Mn2 94.93(8) . . ?
Mn3 O2 Mn1 100.92(10) . . ?
Mn3 O2 Mn2 101.07(10) . . ?
Mn1 O2 Mn2 97.44(9) . . ?
Mn3 O2 H2 123(3) . . ?
Mn1 O2 H2 109(3) . . ?
Mn2 O2 H2 121(2) . . ?
C24 O3 Mn1 126.2(2) . . ?
C24 O3 Mn3 121.92(19) . . ?
Mn1 O3 Mn3 94.88(8) . . ?
C24 O3 Mn4 114.11(19) . . ?
Mn1 O3 Mn4 98.80(9) . . ?
Mn3 O3 Mn4 94.45(8) . . ?
Mn5 O4 Mn4 101.70(11) . . ?
Mn5 O4 Mn1 100.47(11) . . ?
Mn4 O4 Mn1 97.94(10) . . ?
Mn5 O4 H4 119(3) . . ?
Mn4 O4 H4 124(3) . . ?
Mn1 O4 H4 110(3) . . ?
C42 O5 Mn1 123.91(19) . . ?
C42 O5 Mn5 125.3(2) . . ?
Mn1 O5 Mn5 95.32(9) . . ?
C42 O5 Mn6 111.73(19) . . ?
Mn1 O5 Mn6 100.00(9) . . ?
Mn5 O5 Mn6 94.41(8) . . ?
Mn7 O6 Mn6 100.93(11) . . ?
Mn7 O6 Mn1 100.23(10) . . ?
Mn6 O6 Mn1 98.40(9) . . ?
Mn7 O6 H6 122(3) . . ?
Mn6 O6 H6 126(3) . . ?
Mn1 O6 H6 105(3) . . ?
C18 O7 Mn3 120.5(2) . . ?
C18 O7 Mn2 134.2(2) . . ?
Mn3 O7 Mn2 104.88(10) . . ?
C12 O8 Mn3 118.6(2) . . ?
C12 O8 Mn4 124.82(19) . . ?
Mn3 O8 Mn4 108.50(10) . . ?
C30 O9 Mn5 120.3(2) . . ?
C30 O9 Mn4 132.77(19) . . ?
Mn5 O9 Mn4 105.29(10) . . ?
C36 O10 Mn5 120.5(2) . . ?
C36 O10 Mn6 126.4(2) . . ?
Mn5 O10 Mn6 108.96(10) . . ?
C48 O11 Mn7 120.3(2) . . ?
C48 O11 Mn6 134.1(2) . . ?
Mn7 O11 Mn6 105.28(10) . . ?
C54 O12 Mn7 119.6(2) . . ?
C54 O12 Mn2 126.1(2) . . ?
Mn7 O12 Mn2 109.30(10) . . ?
H13" O13 H13' 111.0 . . ?
N1 C1 C2 122.0(3) . . ?
N1 C1 C6 115.4(3) . . ?
C2 C1 C6 122.6(3) . . ?
C3 C2 C1 119.1(4) . . ?
C3 C2 H2A 120.4 . . ?
C1 C2 H2A 120.4 . . ?
C4 C3 C2 118.9(3) . . ?
C4 C3 H3A 120.5 . . ?
C2 C3 H3A 120.5 . . ?
C3 C4 C5 119.4(4) . . ?
C3 C4 H4A 120.3 . . ?
C5 C4 H4A 120.3 . . ?
N1 C5 C4 122.0(4) . . ?
N1 C5 H5A 119.0 . . ?
C4 C5 H5A 119.0 . . ?
O1 C6 C1 112.4(3) . . ?
O1 C6 H6B 109.1 . . ?
C1 C6 H6B 109.1 . . ?
O1 C6 H6A 109.1 . . ?
C1 C6 H6A 109.1 . . ?
H6B C6 H6A 107.9 . . ?
N2 C7 C8 122.0(3) . . ?
N2 C7 C12 115.4(3) . . ?
C8 C7 C12 122.7(3) . . ?
C9 C8 C7 118.8(4) . . ?
C9 C8 H8A 120.6 . . ?
C7 C8 H8A 120.6 . . ?
C8 C9 C10 119.6(4) . . ?
C8 C9 H9A 120.2 . . ?
C10 C9 H9A 120.2 . . ?
C9 C10 C11 119.3(4) . . ?
C9 C10 H10A 120.4 . . ?
C11 C10 H10A 120.4 . . ?
N2 C11 C10 121.6(4) . . ?
N2 C11 H11A 119.2 . . ?
C10 C11 H11A 119.2 . . ?
O8 C12 C7 111.4(3) . . ?
O8 C12 H12B 109.4 . . ?
C7 C12 H12B 109.4 . . ?
O8 C12 H12A 109.4 . . ?
C7 C12 H12A 109.4 . . ?
H12B C12 H12A 108.0 . . ?
N3 C13 C14 121.7(3) . . ?
N3 C13 C18 114.0(3) . . ?
C14 C13 C18 124.2(3) . . ?
C13 C14 C15 119.0(3) . . ?
C13 C14 H14A 120.5 . . ?
C15 C14 H14A 120.5 . . ?
C16 C15 C14 119.2(3) . . ?
C16 C15 H15A 120.4 . . ?
C14 C15 H15A 120.4 . . ?
C17 C16 C15 119.2(3) . . ?
C17 C16 H16A 120.4 . . ?
C15 C16 H16A 120.4 . . ?
N3 C17 C16 121.9(3) . . ?
N3 C17 H34A 119.1 . . ?
C16 C17 H34A 119.1 . . ?
O7 C18 C13 109.9(3) . . ?
O7 C18 H18B 109.7 . . ?
C13 C18 H18B 109.7 . . ?
O7 C18 H18A 109.7 . . ?
C13 C18 H18A 109.7 . . ?
H18B C18 H18A 108.2 . . ?
N4 C19 C20 121.8(3) . . ?
N4 C19 C24 116.0(3) . . ?
C20 C19 C24 122.2(3) . . ?
C19 C20 C21 119.1(3) . . ?
C19 C20 H20A 120.4 . . ?
C21 C20 H20A 120.4 . . ?
C22 C21 C20 119.4(3) . . ?
C22 C21 H42A 120.3 . . ?
C20 C21 H42A 120.3 . . ?
C21 C22 C23 118.8(3) . . ?
C21 C22 H22A 120.6 . . ?
C23 C22 H22A 120.6 . . ?
N4 C23 C22 122.1(3) . . ?
N4 C23 H23A 119.0 . . ?
C22 C23 H23A 119.0 . . ?
O3 C24 C19 112.9(3) . . ?
O3 C24 H45A 109.0 . . ?
C19 C24 H45A 109.0 . . ?
O3 C24 H45B 109.0 . . ?
C19 C24 H45B 109.0 . . ?
H45A C24 H45B 107.8 . . ?
N5 C25 C26 121.3(3) . . ?
N5 C25 C30 114.5(3) . . ?
C26 C25 C30 124.2(3) . . ?
C27 C26 C25 119.1(4) . . ?
C27 C26 H26A 120.4 . . ?
C25 C26 H26A 120.4 . . ?
C26 C27 C28 119.2(4) . . ?
C26 C27 H27A 120.4 . . ?
C28 C27 H27A 120.4 . . ?
C29 C28 C27 119.5(3) . . ?
C29 C28 H28A 120.3 . . ?
C27 C28 H28A 120.3 . . ?
N5 C29 C28 121.9(3) . . ?
N5 C29 H29A 119.0 . . ?
C28 C29 H29A 119.0 . . ?
O9 C30 C25 109.9(3) . . ?
O9 C30 H30B 109.7 . . ?
C25 C30 H30B 109.7 . . ?
O9 C30 H30A 109.7 . . ?
C25 C30 H30A 109.7 . . ?
H30B C30 H30A 108.2 . . ?
N6 C31 C32 121.8(3) . . ?
N6 C31 C36 115.3(3) . . ?
C32 C31 C36 123.0(3) . . ?
C33 C32 C31 118.5(3) . . ?
C33 C32 H32A 120.7 . . ?
C31 C32 H32A 120.7 . . ?
C32 C33 C34 119.8(3) . . ?
C32 C33 H33A 120.1 . . ?
C34 C33 H33A 120.1 . . ?
C33 C34 C35 119.0(4) . . ?
C33 C34 H34A 120.5 . . ?
C35 C34 H34A 120.5 . . ?
N6 C35 C34 121.8(4) . . ?
N6 C35 H35A 119.1 . . ?
C34 C35 H35A 119.1 . . ?
O10 C36 C31 112.0(3) . . ?
O10 C36 H36B 109.2 . . ?
C31 C36 H36B 109.2 . . ?
O10 C36 H36A 109.2 . . ?
C31 C36 H36A 109.2 . . ?
H36B C36 H36A 107.9 . . ?
N7 C37 C38 121.8(3) . . ?
N7 C37 C42 115.4(3) . . ?
C38 C37 C42 122.8(3) . . ?
C39 C38 C37 119.4(3) . . ?
C39 C38 H38A 120.3 . . ?
C37 C38 H38A 120.3 . . ?
C38 C39 C40 119.0(3) . . ?
C38 C39 H39A 120.5 . . ?
C40 C39 H39A 120.5 . . ?
C41 C40 C39 118.9(3) . . ?
C41 C40 H40A 120.5 . . ?
C39 C40 H40A 120.5 . . ?
N7 C41 C40 122.1(3) . . ?
N7 C41 H74A 119.0 . . ?
C40 C41 H74A 119.0 . . ?
O5 C42 C37 112.4(3) . . ?
O5 C42 H42B 109.1 . . ?
C37 C42 H42B 109.1 . . ?
O5 C42 H42A 109.1 . . ?
C37 C42 H42A 109.1 . . ?
H42B C42 H42A 107.9 . . ?
N8 C43 C44 121.0(3) . . ?
N8 C43 C48 114.8(3) . . ?
C44 C43 C48 124.2(3) . . ?
C45 C44 C43 119.3(4) . . ?
C45 C44 H44A 120.3 . . ?
C43 C44 H44A 120.3 . . ?
C44 C45 C46 119.5(4) . . ?
C44 C45 H45A 120.2 . . ?
C46 C45 H45A 120.2 . . ?
C47 C46 C45 118.9(4) . . ?
C47 C46 H46A 120.5 . . ?
C45 C46 H46A 120.5 . . ?
N8 C47 C46 121.7(3) . . ?
N8 C47 H47A 119.1 . . ?
C46 C47 H47A 119.1 . . ?
O11 C48 C43 110.1(3) . . ?
O11 C48 H85A 109.6 . . ?
C43 C48 H85A 109.6 . . ?
O11 C48 H85B 109.6 . . ?
C43 C48 H85B 109.6 . . ?
H85A C48 H85B 108.2 . . ?
N9 C49 C50 121.9(3) . . ?
N9 C49 C54 114.9(3) . . ?
C50 C49 C54 123.1(3) . . ?
C51 C50 C49 118.7(4) . . ?
C51 C50 H50A 120.6 . . ?
C49 C50 H50A 120.6 . . ?
C52 C51 C50 119.5(3) . . ?
C52 C51 H51A 120.3 . . ?
C50 C51 H51A 120.3 . . ?
C51 C52 C53 119.0(3) . . ?
C51 C52 H93A 120.5 . . ?
C53 C52 H93A 120.5 . . ?
N9 C53 C52 121.8(3) . . ?
N9 C53 H53A 119.1 . . ?
C52 C53 H53A 119.1 . . ?
O12 C54 C49 111.5(3) . . ?
O12 C54 H54B 109.3 . . ?
C49 C54 H54B 109.3 . . ?
O12 C54 H54A 109.3 . . ?
C49 C54 H54A 109.3 . . ?
H54B C54 H54A 108.0 . . ?
Cl5 C55 Cl6 25(2) . . ?
Cl5 C55 Cl7 116.1(6) . . ?
Cl6 C55 Cl7 109.7(3) . . ?
Cl5 C55 H55D 124.1 . . ?
Cl6 C55 H55D 109.7 . . ?
Cl7 C55 H55D 109.7 . . ?
Cl5 C55 H55C 85.0 . . ?
Cl6 C55 H55C 109.7 . . ?
Cl7 C55 H55C 109.7 . . ?
H55D C55 H55C 108.2 . . ?
Cl5 C55 H55B 108.4 . . ?
Cl6 C55 H55B 89.1 . . ?
Cl7 C55 H55B 108.2 . . ?
H55D C55 H55B 23.6 . . ?
H55C C55 H55B 127.9 . . ?
Cl5 C55 H55A 108.1 . . ?
Cl6 C55 H55A 130.8 . . ?
Cl7 C55 H55A 108.3 . . ?
H55D C55 H55A 85.0 . . ?
H55C C55 H55A 26.1 . . ?
H55B C55 H55A 107.4 . . ?
Cl9 C56 Cl8 111.9(2) . . ?
Cl9 C56 H56B 109.2 . . ?
Cl8 C56 H56B 109.2 . . ?
Cl9 C56 H56A 109.2 . . ?
Cl8 C56 H56A 109.2 . . ?
H56B C56 H56A 107.9 . . ?
Cl10 C57 Cl11 112.5(2) . . ?
Cl10 C57 H57B 109.1 . . ?
Cl11 C57 H57B 109.1 . . ?
Cl10 C57 H57A 109.1 . . ?
Cl11 C57 H57A 109.1 . . ?
H57B C57 H57A 107.8 . . ?

loop_
_geom_bond_atom_site_label_1
_geom_bond_atom_site_label_2
_geom_bond_distance
_geom_bond_site_symmetry_2
_geom_bond_publ_flag
Mn1 O5 2.131(2) . ?
Mn1 O3 2.141(2) . ?
Mn1 O1 2.143(2) . ?
Mn1 O2 2.221(2) . ?
Mn1 O4 2.230(2) . ?
Mn1 O6 2.235(2) . ?
Mn1 Mn7 3.2156(7) . ?
Mn1 Mn5 3.2167(7) . ?
Mn1 Mn3 3.2190(7) . ?
Mn2 O12 2.164(2) . ?
Mn2 O7 2.192(2) . ?
Mn2 O2 2.222(2) . ?
Mn2 N1 2.239(3) . ?
Mn2 O1 2.254(2) . ?
Mn2 Cl1 2.4047(10) . ?
Mn2 Mn3 3.2228(7) . ?
Mn3 O7 1.865(2) . ?
Mn3 O8 1.891(2) . ?
Mn3 O2 1.947(2) . ?
Mn3 N3 2.061(3) . ?
Mn3 O3 2.229(2) . ?
Mn3 N2 2.243(3) . ?
Mn4 O8 2.172(2) . ?
Mn4 O9 2.192(2) . ?
Mn4 O4 2.209(2) . ?
Mn4 N4 2.229(3) . ?
Mn4 O3 2.268(2) . ?
Mn4 Cl2 2.4141(11) . ?
Mn4 Mn5 3.2275(7) . ?
Mn5 O9 1.860(2) . ?
Mn5 O10 1.888(2) . ?
Mn5 O4 1.948(3) . ?
Mn5 N5 2.072(3) . ?
Mn5 O5 2.220(2) . ?
Mn5 N6 2.236(3) . ?
Mn6 O10 2.165(2) . ?
Mn6 O11 2.186(2) . ?
Mn6 O6 2.229(2) . ?
Mn6 N7 2.234(3) . ?
Mn6 O5 2.279(2) . ?
Mn6 Cl3 2.3957(10) . ?
Mn6 Mn7 3.2269(7) . ?
Mn7 O11 1.867(2) . ?
Mn7 O12 1.880(2) . ?
Mn7 O6 1.948(2) . ?
Mn7 N8 2.063(3) . ?
Mn7 O1 2.228(2) . ?
Mn7 N9 2.242(3) . ?
Cl5 C55 1.632(16) . ?
Cl6 C55 1.765(7) . ?
Cl7 C55 1.784(5) . ?
Cl8 C56 1.767(4) . ?
Cl9 C56 1.758(4) . ?
Cl10 C57 1.743(4) . ?
Cl11 C57 1.761(4) . ?
Cl12 O17 1.431(3) . ?
Cl12 O16 1.437(3) . ?
Cl12 O15 1.444(3) . ?
Cl12 O14 1.449(3) . ?
N1 C1 1.336(4) . ?
N1 C5 1.358(4) . ?
N2 C11 1.350(4) . ?
N2 C7 1.351(4) . ?
N3 C13 1.343(4) . ?
N3 C17 1.351(4) . ?
N4 C19 1.341(4) . ?
N4 C23 1.342(4) . ?
N5 C25 1.347(4) . ?
N5 C29 1.351(4) . ?
N6 C31 1.338(4) . ?
N6 C35 1.349(4) . ?
N7 C37 1.342(4) . ?
N7 C41 1.352(4) . ?
N8 C43 1.353(4) . ?
N8 C47 1.353(4) . ?
N9 C49 1.338(4) . ?
N9 C53 1.343(4) . ?
O1 C6 1.406(4) . ?
O2 H2 0.87(4) . ?
O3 C24 1.403(4) . ?
O4 H4 0.74(4) . ?
O5 C42 1.403(4) . ?
O6 H6 0.81(4) . ?
O7 C18 1.400(4) . ?
O8 C12 1.425(4) . ?
O9 C30 1.413(4) . ?
O10 C36 1.413(4) . ?
O11 C48 1.417(4) . ?
O12 C54 1.417(4) . ?
O13 H13" 0.8487 . ?
O13 H13' 0.7184 . ?
C1 C2 1.385(5) . ?
C1 C6 1.516(5) . ?
C2 C3 1.385(5) . ?
C2 H2A 0.9500 . ?
C3 C4 1.374(5) . ?
C3 H3A 0.9500 . ?
C4 C5 1.374(5) . ?
C4 H4A 0.9500 . ?
C5 H5A 0.9500 . ?
C6 H6B 0.9900 . ?
C6 H6A 0.9900 . ?
C7 C8 1.393(5) . ?
C7 C12 1.499(5) . ?
C8 C9 1.371(5) . ?
C8 H8A 0.9500 . ?
C9 C10 1.378(5) . ?
C9 H9A 0.9500 . ?
C10 C11 1.388(5) . ?
C10 H10A 0.9500 . ?
C11 H11A 0.9500 . ?
C12 H12B 0.9900 . ?
C12 H12A 0.9900 . ?
C13 C14 1.380(5) . ?
C13 C18 1.509(5) . ?
C14 C15 1.385(5) . ?
C14 H14A 0.9500 . ?
C15 C16 1.376(5) . ?
C15 H15A 0.9500 . ?
C16 C17 1.373(5) . ?
C16 H16A 0.9500 . ?
C17 H34A 0.9500 . ?
C18 H18B 0.9900 . ?
C18 H18A 0.9900 . ?
C19 C20 1.376(5) . ?
C19 C24 1.516(5) . ?
C20 C21 1.379(5) . ?
C20 H20A 0.9500 . ?
C21 C22 1.373(5) . ?
C21 H42A 0.9500 . ?
C22 C23 1.381(5) . ?
C22 H22A 0.9500 . ?
C23 H23A 0.9500 . ?
C24 H45A 0.9900 . ?
C24 H45B 0.9900 . ?
C25 C26 1.388(5) . ?
C25 C30 1.501(5) . ?
C26 C27 1.376(5) . ?
C26 H26A 0.9500 . ?
C27 C28 1.378(5) . ?
C27 H27A 0.9500 . ?
C28 C29 1.367(5) . ?
C28 H28A 0.9500 . ?
C29 H29A 0.9500 . ?
C30 H30B 0.9900 . ?
C30 H30A 0.9900 . ?
C31 C32 1.395(5) . ?
C31 C36 1.497(5) . ?
C32 C33 1.377(5) . ?
C32 H32A 0.9500 . ?
C33 C34 1.378(5) . ?
C33 H33A 0.9500 . ?
C34 C35 1.381(5) . ?
C34 H34A 0.9500 . ?
C35 H35A 0.9500 . ?
C36 H36B 0.9900 . ?
C36 H36A 0.9900 . ?
C37 C38 1.380(5) . ?
C37 C42 1.514(5) . ?
C38 C39 1.377(5) . ?
C38 H38A 0.9500 . ?
C39 C40 1.387(5) . ?
C39 H39A 0.9500 . ?
C40 C41 1.375(5) . ?
C40 H40A 0.9500 . ?
C41 H74A 0.9500 . ?
C42 H42B 0.9900 . ?
C42 H42A 0.9900 . ?
C43 C44 1.391(5) . ?
C43 C48 1.499(5) . ?
C44 C45 1.373(5) . ?
C44 H44A 0.9500 . ?
C45 C46 1.392(5) . ?
C45 H45A 0.9500 . ?
C46 C47 1.377(5) . ?
C46 H46A 0.9500 . ?
C47 H47A 0.9500 . ?
C48 H85A 0.9900 . ?
C48 H85B 0.9900 . ?
C49 C50 1.385(5) . ?
C49 C54 1.501(5) . ?
C50 C51 1.380(5) . ?
C50 H50A 0.9500 . ?
C51 C52 1.372(5) . ?
C51 H51A 0.9500 . ?
C52 C53 1.383(5) . ?
C52 H93A 0.9500 . ?
C53 H53A 0.9500 . ?
C54 H54B 0.9900 . ?
C54 H54A 0.9900 . ?
C55 H55D 0.9900 . ?
C55 H55C 0.9900 . ?
C55 H55B 0.9901 . ?
C55 H55A 0.9901 . ?
C56 H56B 0.9900 . ?
C56 H56A 0.9900 . ?
C57 H57B 0.9900 . ?
C57 H57A 0.9900 . ?

loop_
_geom_hbond_atom_site_label_D
_geom_hbond_atom_site_label_H
_geom_hbond_atom_site_label_A
_geom_hbond_distance_DH
_geom_hbond_distance_HA
_geom_hbond_distance_DA
_geom_hbond_angle_DHA
_geom_hbond_site_symmetry_A
O2 H2 Cl4 0.87(4) 2.37(4) 3.176(3) 154(3) .
O4 H4 Cl4 0.74(4) 2.48(4) 3.160(3) 153(4) .
O6 H6 Cl4 0.81(4) 2.45(4) 3.214(3) 158(4) .
O13 H13" Cl2 0.85 2.66 3.393(3) 145.4 .
O13 H13' Cl4 0.72 2.81 3.460(3) 151.9 .
